data_7231834
loop_
_publ_author_name
'Giri, Rajat Subhra'
'Mandal, Bhubaneswar'

_publ_section_title
;
 Unique crystallographic signatures of Boc-Gly-Phe-Phe-OMe and
 Boc-Gly-Phg-Phe-OMe and their self-association
;
_journal_issue 2
_journal_name_full CrystEngComm
_journal_page_first 236
_journal_paper_doi 10.1039/C8CE01723A
_journal_volume 21
_journal_year 2019
_chemical_formula_moiety 'C26 H33 N3 O6'
_chemical_formula_sum 'C26 H33 N3 O6'
_chemical_formula_weight 483.55
_space_group_crystal_system monoclinic
_space_group_IT_number 4
_space_group_name_Hall 'P 2yb'
_space_group_name_H-M_alt 'P 1 21 1'
_symmetry_space_group_name_Hall 'P 2yb'
_symmetry_space_group_name_H-M 'P 1 21 1'
_atom_sites_solution_hydrogens geom
_audit_creation_method SHELXL-2014/7
_audit_update_record
;
2018-06-25 deposited with the CCDC.
2018-11-20 downloaded from the CCDC.
;
_cell_angle_alpha 90
_cell_angle_beta 114.753(18)
_cell_angle_gamma 90
_cell_formula_units_Z 2
_cell_length_a 15.407(2)
_cell_length_b 5.8843(6)
_cell_length_c 15.664(2)
_cell_measurement_reflns_used 1666
_cell_measurement_temperature 293(2)
_cell_measurement_theta_max 23.6970
_cell_measurement_theta_min 3.7240
_cell_volume 1289.6(3)
_computing_cell_refinement 'CrysAlisPro 1.171.38.46 (Rigaku OD, 2015)'
_computing_data_collection 'CrysAlisPro 1.171.38.46 (Rigaku OD, 2015)'
_computing_data_reduction 'CrysAlisPro 1.171.38.46 (Rigaku OD, 2015)'
_computing_structure_refinement 'SHELXL-2014/7 (Sheldrick, 2014)'
_diffrn_ambient_temperature 293(2)
_diffrn_measured_fraction_theta_full 0.997
_diffrn_measured_fraction_theta_max 0.890
_diffrn_measurement_device_type 'SuperNova (Mo) X-ray Source'
_diffrn_measurement_method '\w scans'
_diffrn_radiation_type MoK\a
_diffrn_radiation_wavelength 0.71073
_diffrn_reflns_av_R_equivalents 0.0334
_diffrn_reflns_av_unetI/netI 0.0798
_diffrn_reflns_Laue_measured_fraction_full 0.997
_diffrn_reflns_Laue_measured_fraction_max 0.890
_diffrn_reflns_limit_h_max 19
_diffrn_reflns_limit_h_min -20
_diffrn_reflns_limit_k_max 7
_diffrn_reflns_limit_k_min -7
_diffrn_reflns_limit_l_max 16
_diffrn_reflns_limit_l_min -21
_diffrn_reflns_number 6575
_diffrn_reflns_point_group_measured_fraction_full 0.879
_diffrn_reflns_point_group_measured_fraction_max 0.739
_diffrn_reflns_theta_full 25.242
_diffrn_reflns_theta_max 28.746
_diffrn_reflns_theta_min 2.864
_diffrn_source 'micro-focus sealed X-ray tube'
_exptl_absorpt_coefficient_mu 0.089
_exptl_absorpt_correction_type multi-scan
_exptl_absorpt_process_details SADABS
_exptl_crystal_colour colourless
_exptl_crystal_density_diffrn 1.245
_exptl_crystal_description block
_exptl_crystal_F_000 516.0
_exptl_crystal_size_max 0.34
_exptl_crystal_size_mid 0.27
_exptl_crystal_size_min 0.21
_exptl_transmission_factor_max 0.981
_exptl_transmission_factor_min 0.972
_refine_diff_density_max 0.320
_refine_diff_density_min -0.281
_refine_diff_density_rms 0.063
_refine_ls_abs_structure_details
;
 Flack x determined using 902 quotients [(I+)-(I-)]/[(I+)+(I-)]
 (Parsons, Flack and Wagner, Acta Cryst. B69 (2013) 249-259).
;
_refine_ls_abs_structure_Flack -0.7(10)
_refine_ls_extinction_coef 0.040(7)
_refine_ls_extinction_expression Fc^*^=kFc[1+0.001xFc^2^\l^3^/sin(2\q)]^-1/4^
_refine_ls_extinction_method 'SHELXL-2014/7 (Sheldrick 2014'
_refine_ls_goodness_of_fit_ref 1.029
_refine_ls_hydrogen_treatment constr
_refine_ls_matrix_type full
_refine_ls_number_parameters 321
_refine_ls_number_reflns 4934
_refine_ls_number_restraints 1
_refine_ls_restrained_S_all 1.029
_refine_ls_R_factor_all 0.1038
_refine_ls_R_factor_gt 0.0721
_refine_ls_shift/su_max 0.000
_refine_ls_shift/su_mean 0.000
_refine_ls_structure_factor_coef Fsqd
_refine_ls_weighting_details 'w=1/[\s^2^(Fo^2^)+(0.0891P)^2^+1.0976P] where P=(Fo^2^+2Fc^2^)/3'
_refine_ls_weighting_scheme calc
_refine_ls_wR_factor_gt 0.1949
_refine_ls_wR_factor_ref 0.2202
_reflns_Friedel_coverage 0.517
_reflns_Friedel_fraction_full 0.733
_reflns_Friedel_fraction_max 0.556
_reflns_number_gt 3405
_reflns_number_total 4934
_reflns_threshold_expression 'I > 2\s(I)'
_cod_data_source_file c8ce01723a2.cif
_cod_data_source_block RSG-Boc-Gly-Phe-Phe-OMe
_cod_depositor_comments 'Adding full bibliography for 7231834--7231835.cif.'
_cod_database_code 7231834
_shelx_shelxl_version_number 2014/7
_shelx_space_group_comment
;
The symmetry employed for this shelxl refinement is uniquely defined
by the following loop, which should always be used as a source of
symmetry information in preference to the above space-group names.
They are only intended as comments.
;

loop_
_space_group_symop_operation_xyz
'x, y, z'
'-x, y+1/2, -z'

loop_
_atom_site_label
_atom_site_type_symbol
_atom_site_fract_x
_atom_site_fract_y
_atom_site_fract_z
_atom_site_U_iso_or_equiv
_atom_site_adp_type
_atom_site_occupancy
_atom_site_site_symmetry_order
_atom_site_calc_flag
_atom_site_refinement_flags_posn
_atom_site_refinement_flags_adp
O3 O 0.1096(3) 0.3530(8) 0.4557(3) 0.0473(11) Uani 1 1 d . .
O6 O 0.4525(3) 0.9870(7) 0.6324(3) 0.0435(11) Uani 1 1 d . .
O4 O 0.3086(3) 0.7072(7) 0.4539(3) 0.0423(10) Uani 1 1 d . .
O5 O 0.5144(3) 0.6562(8) 0.6137(3) 0.0468(11) Uani 1 1 d . .
O1 O 0.0775(3) 0.1838(9) 0.6909(3) 0.0543(13) Uani 1 1 d . .
N2 N 0.2251(3) 0.1343(8) 0.4479(3) 0.0361(11) Uani 1 1 d . .
H2 H 0.2504 0.0012 0.4565 0.043 Uiso 1 1 calc R U
O2 O 0.2132(3) 0.1780(10) 0.6658(3) 0.0569(13) Uani 1 1 d . .
N1 N 0.0746(3) 0.0177(10) 0.5648(4) 0.0461(14) Uani 1 1 d . .
H1 H 0.0170 -0.0189 0.5546 0.055 Uiso 1 1 calc R U
N3 N 0.3292(3) 0.4749(9) 0.5738(4) 0.0404(12) Uani 1 1 d . .
H3 H 0.3217 0.3420 0.5926 0.049 Uiso 1 1 calc R U
C8 C 0.2666(4) 0.3143(9) 0.4148(4) 0.0343(13) Uani 1 1 d . .
H8 H 0.3239 0.2504 0.4116 0.041 Uiso 1 1 calc R U
C16 C 0.3001(4) 0.5139(10) 0.4823(4) 0.0337(13) Uani 1 1 d . .
C17 C 0.3733(4) 0.6526(11) 0.6423(4) 0.0355(13) Uani 1 1 d . .
H17 H 0.3255 0.7687 0.6364 0.043 Uiso 1 1 calc R U
C25 C 0.4546(4) 0.7605(10) 0.6258(4) 0.0356(13) Uani 1 1 d . .
C7 C 0.1481(4) 0.1685(11) 0.4656(4) 0.0378(13) Uani 1 1 d . .
C5 C 0.1295(4) 0.1305(12) 0.6428(5) 0.0442(15) Uani 1 1 d . .
C10 C 0.1874(4) 0.2332(12) 0.2350(4) 0.0425(14) Uani 1 1 d . .
C9 C 0.2013(4) 0.3953(12) 0.3141(4) 0.0442(15) Uani 1 1 d . .
H9A H 0.1390 0.4307 0.3120 0.053 Uiso 1 1 calc R U
H9B H 0.2276 0.5356 0.3024 0.053 Uiso 1 1 calc R U
C19 C 0.4703(5) 0.7249(12) 0.8158(4) 0.0448(15) Uani 1 1 d . .
C6 C 0.1128(4) -0.0433(11) 0.4969(5) 0.0445(15) Uani 1 1 d . .
H6A H 0.0635 -0.1163 0.4429 0.053 Uiso 1 1 calc R U
H6B H 0.1652 -0.1498 0.5253 0.053 Uiso 1 1 calc R U
C18 C 0.4141(5) 0.5521(12) 0.7426(4) 0.0475(16) Uani 1 1 d . .
H18A H 0.3619 0.4962 0.7560 0.057 Uiso 1 1 calc R U
H18B H 0.4552 0.4244 0.7459 0.057 Uiso 1 1 calc R U
C26 C 0.5330(5) 1.0995(12) 0.6249(7) 0.064(2) Uani 1 1 d . .
H26A H 0.5916 1.0425 0.6726 0.096 Uiso 1 1 calc R U
H26B H 0.5290 1.2603 0.6330 0.096 Uiso 1 1 calc R U
H26C H 0.5316 1.0701 0.5640 0.096 Uiso 1 1 calc R U
C20 C 0.5693(5) 0.7351(16) 0.8475(5) 0.064(2) Uani 1 1 d . .
H20 H 0.6008 0.6269 0.8276 0.076 Uiso 1 1 calc R U
C24 C 0.4271(6) 0.8857(16) 0.8477(5) 0.064(2) Uani 1 1 d . .
H24 H 0.3611 0.8810 0.8278 0.076 Uiso 1 1 calc R U
C2 C 0.1153(6) 0.3361(15) 0.7733(5) 0.064(2) Uani 1 1 d . .
C15 C 0.2388(5) 0.0372(13) 0.2433(5) 0.0543(17) Uani 1 1 d . .
H15 H 0.2856 -0.0033 0.3018 0.065 Uiso 1 1 calc R U
C11 C 0.1187(6) 0.2891(16) 0.1459(5) 0.067(2) Uani 1 1 d . .
H11 H 0.0830 0.4211 0.1381 0.080 Uiso 1 1 calc R U
C14 C 0.2226(6) -0.1016(15) 0.1668(6) 0.067(2) Uani 1 1 d . .
H14 H 0.2574 -0.2352 0.1748 0.080 Uiso 1 1 calc R U
C23 C 0.4788(7) 1.0550(16) 0.9087(6) 0.075(2) Uani 1 1 d . .
H23 H 0.4481 1.1630 0.9296 0.090 Uiso 1 1 calc R U
C13 C 0.1551(7) -0.0425(18) 0.0786(6) 0.080(3) Uani 1 1 d . .
H13 H 0.1452 -0.1328 0.0266 0.096 Uiso 1 1 calc R U
C21 C 0.6207(6) 0.905(2) 0.9083(6) 0.086(3) Uani 1 1 d . .
H21 H 0.6867 0.9114 0.9288 0.103 Uiso 1 1 calc R U
C22 C 0.5762(8) 1.0622(19) 0.9382(6) 0.085(3) Uani 1 1 d . .
H22 H 0.6116 1.1762 0.9791 0.102 Uiso 1 1 calc R U
C12 C 0.1025(7) 0.153(2) 0.0693(6) 0.087(3) Uani 1 1 d . .
H12 H 0.0557 0.1934 0.0107 0.104 Uiso 1 1 calc R U
C3 C 0.2013(8) 0.231(3) 0.8494(6) 0.117(4) Uani 1 1 d . .
H3A H 0.1831 0.0924 0.8702 0.175 Uiso 1 1 calc R U
H3B H 0.2280 0.3342 0.9013 0.175 Uiso 1 1 calc R U
H3C H 0.2481 0.1976 0.8256 0.175 Uiso 1 1 calc R U
C1 C 0.0318(8) 0.355(2) 0.7994(8) 0.105(4) Uani 1 1 d . .
H1A H -0.0213 0.4240 0.7487 0.158 Uiso 1 1 calc R U
H1B H 0.0496 0.4465 0.8549 0.158 Uiso 1 1 calc R U
H1C H 0.0138 0.2060 0.8113 0.158 Uiso 1 1 calc R U
C4 C 0.1376(9) 0.5636(18) 0.7441(9) 0.111(4) Uani 1 1 d . .
H4A H 0.1952 0.5531 0.7348 0.167 Uiso 1 1 calc R U
H4B H 0.1460 0.6733 0.7923 0.167 Uiso 1 1 calc R U
H4C H 0.0858 0.6100 0.6866 0.167 Uiso 1 1 calc R U

loop_
_atom_site_aniso_label
_atom_site_aniso_U_11
_atom_site_aniso_U_22
_atom_site_aniso_U_33
_atom_site_aniso_U_23
_atom_site_aniso_U_13
_atom_site_aniso_U_12
O3 0.039(2) 0.043(3) 0.066(3) 0.007(2) 0.028(2) 0.010(2)
O6 0.046(2) 0.030(2) 0.064(3) -0.002(2) 0.032(2) -0.0028(19)
O4 0.050(2) 0.029(2) 0.053(3) 0.005(2) 0.027(2) 0.0046(19)
O5 0.040(2) 0.035(2) 0.071(3) 0.002(2) 0.030(2) 0.007(2)
O1 0.047(2) 0.070(3) 0.053(3) -0.011(3) 0.028(2) -0.011(3)
N2 0.034(2) 0.028(3) 0.050(3) 0.004(2) 0.021(2) 0.007(2)
O2 0.038(2) 0.073(3) 0.059(3) -0.011(3) 0.020(2) -0.013(2)
N1 0.036(2) 0.058(4) 0.050(3) -0.004(3) 0.024(2) -0.013(3)
N3 0.043(3) 0.033(3) 0.044(3) 0.001(2) 0.017(2) -0.009(2)
C8 0.032(2) 0.029(3) 0.044(3) 0.001(3) 0.018(2) 0.000(2)
C16 0.029(2) 0.032(3) 0.044(3) 0.002(3) 0.019(2) 0.008(2)
C17 0.037(3) 0.032(3) 0.039(3) 0.001(3) 0.018(2) 0.003(2)
C25 0.037(3) 0.031(3) 0.037(3) 0.000(3) 0.014(2) 0.002(2)
C7 0.031(2) 0.037(3) 0.042(3) -0.005(3) 0.012(2) 0.002(3)
C5 0.036(3) 0.050(4) 0.048(4) -0.001(3) 0.020(3) -0.003(3)
C10 0.046(3) 0.044(4) 0.042(3) 0.003(3) 0.023(3) -0.006(3)
C9 0.047(3) 0.039(3) 0.047(3) 0.007(3) 0.020(3) 0.006(3)
C19 0.050(3) 0.047(4) 0.037(3) 0.007(3) 0.017(3) 0.002(3)
C6 0.041(3) 0.039(4) 0.058(4) -0.001(3) 0.026(3) -0.003(3)
C18 0.052(4) 0.042(4) 0.050(4) 0.005(3) 0.022(3) -0.008(3)
C26 0.061(4) 0.037(4) 0.112(7) 0.001(4) 0.053(5) -0.009(3)
C20 0.050(4) 0.081(6) 0.048(4) -0.003(4) 0.009(3) 0.004(4)
C24 0.064(4) 0.067(5) 0.058(4) -0.003(4) 0.024(4) 0.011(4)
C2 0.069(5) 0.064(5) 0.059(5) -0.011(4) 0.026(4) -0.001(4)
C15 0.066(4) 0.050(4) 0.047(4) -0.010(4) 0.024(3) -0.006(4)
C11 0.062(4) 0.080(6) 0.049(4) 0.000(4) 0.012(3) 0.006(4)
C14 0.085(5) 0.055(5) 0.068(5) -0.015(4) 0.040(4) -0.006(4)
C23 0.095(6) 0.063(6) 0.063(5) -0.009(5) 0.030(5) 0.009(5)
C13 0.112(7) 0.085(7) 0.050(5) -0.025(5) 0.041(5) -0.016(6)
C21 0.056(4) 0.127(9) 0.055(5) -0.009(6) 0.003(4) -0.021(6)
C22 0.099(7) 0.078(7) 0.055(5) -0.012(5) 0.008(5) -0.018(6)
C12 0.090(6) 0.113(9) 0.047(5) -0.006(5) 0.018(4) 0.001(6)
C3 0.110(8) 0.163(12) 0.054(5) -0.009(7) 0.012(5) 0.040(9)
C1 0.106(7) 0.130(10) 0.105(7) -0.043(8) 0.068(6) -0.014(8)
C4 0.146(10) 0.059(6) 0.147(11) -0.014(7) 0.079(9) -0.018(7)

loop_
_atom_type_symbol
_atom_type_description
_atom_type_scat_dispersion_real
_atom_type_scat_dispersion_imag
_atom_type_scat_source
C C 0.0033 0.0016 'International Tables Vol C Tables 4.2.6.8 and 6.1.1.4'
H H 0.0000 0.0000 'International Tables Vol C Tables 4.2.6.8 and 6.1.1.4'
N N 0.0061 0.0033 'International Tables Vol C Tables 4.2.6.8 and 6.1.1.4'
O O 0.0106 0.0060 'International Tables Vol C Tables 4.2.6.8 and 6.1.1.4'

loop_
_geom_angle_atom_site_label_1
_geom_angle_atom_site_label_2
_geom_angle_atom_site_label_3
_geom_angle
C25 O6 C26 113.5(5)
C5 O1 C2 121.5(5)
C7 N2 C8 121.9(5)
C7 N2 H2 119.1
C8 N2 H2 119.1
C5 N1 C6 119.6(5)
C5 N1 H1 120.2
C6 N1 H1 120.2
C16 N3 C17 121.1(5)
C16 N3 H3 119.5
C17 N3 H3 119.5
N2 C8 C16 113.0(5)
N2 C8 C9 113.4(5)
C16 C8 C9 110.9(5)
N2 C8 H8 106.3
C16 C8 H8 106.3
C9 C8 H8 106.3
O4 C16 N3 120.2(5)
O4 C16 C8 120.8(5)
N3 C16 C8 118.7(5)
N3 C17 C25 109.9(5)
N3 C17 C18 110.0(5)
C25 C17 C18 108.6(4)
N3 C17 H17 109.4
C25 C17 H17 109.4
C18 C17 H17 109.4
O5 C25 O6 124.9(5)
O5 C25 C17 124.2(6)
O6 C25 C17 110.8(5)
O3 C7 N2 122.2(6)
O3 C7 C6 123.6(5)
N2 C7 C6 114.2(5)
O2 C5 N1 124.9(6)
O2 C5 O1 125.8(6)
N1 C5 O1 109.3(5)
C15 C10 C11 117.3(7)
C15 C10 C9 125.2(6)
C11 C10 C9 117.5(7)
C10 C9 C8 116.8(5)
C10 C9 H9A 108.1
C8 C9 H9A 108.1
C10 C9 H9B 108.1
C8 C9 H9B 108.1
H9A C9 H9B 107.3
C24 C19 C20 117.9(7)
C24 C19 C18 122.3(6)
C20 C19 C18 119.7(6)
N1 C6 C7 109.9(5)
N1 C6 H6A 109.7
C7 C6 H6A 109.7
N1 C6 H6B 109.7
C7 C6 H6B 109.7
H6A C6 H6B 108.2
C19 C18 C17 112.1(5)
C19 C18 H18A 109.2
C17 C18 H18A 109.2
C19 C18 H18B 109.2
C17 C18 H18B 109.2
H18A C18 H18B 107.9
O6 C26 H26A 109.5
O6 C26 H26B 109.5
H26A C26 H26B 109.5
O6 C26 H26C 109.5
H26A C26 H26C 109.5
H26B C26 H26C 109.5
C21 C20 C19 120.2(8)
C21 C20 H20 119.9
C19 C20 H20 119.9
C19 C24 C23 121.6(8)
C19 C24 H24 119.2
C23 C24 H24 119.2
O1 C2 C3 109.8(7)
O1 C2 C4 109.4(7)
C3 C2 C4 111.9(10)
O1 C2 C1 102.3(7)
C3 C2 C1 112.7(8)
C4 C2 C1 110.3(9)
C10 C15 C14 121.8(7)
C10 C15 H15 119.1
C14 C15 H15 119.1
C12 C11 C10 121.4(9)
C12 C11 H11 119.3
C10 C11 H11 119.3
C13 C14 C15 120.3(9)
C13 C14 H14 119.9
C15 C14 H14 119.9
C22 C23 C24 119.3(9)
C22 C23 H23 120.4
C24 C23 H23 120.4
C12 C13 C14 118.6(8)
C12 C13 H13 120.7
C14 C13 H13 120.7
C22 C21 C20 120.6(8)
C22 C21 H21 119.7
C20 C21 H21 119.7
C21 C22 C23 120.4(9)
C21 C22 H22 119.8
C23 C22 H22 119.8
C11 C12 C13 120.6(8)
C11 C12 H12 119.7
C13 C12 H12 119.7
C2 C3 H3A 109.5
C2 C3 H3B 109.5
H3A C3 H3B 109.5
C2 C3 H3C 109.5
H3A C3 H3C 109.5
H3B C3 H3C 109.5
C2 C1 H1A 109.5
C2 C1 H1B 109.5
H1A C1 H1B 109.5
C2 C1 H1C 109.5
H1A C1 H1C 109.5
H1B C1 H1C 109.5
C2 C4 H4A 109.5
C2 C4 H4B 109.5
H4A C4 H4B 109.5
C2 C4 H4C 109.5
H4A C4 H4C 109.5
H4B C4 H4C 109.5

loop_
_geom_bond_atom_site_label_1
_geom_bond_atom_site_label_2
_geom_bond_distance
O3 C7 1.215(8)
O6 C25 1.338(7)
O6 C26 1.454(7)
O4 C16 1.248(7)
O5 C25 1.187(7)
O1 C5 1.347(7)
O1 C2 1.476(9)
N2 C7 1.342(7)
N2 C8 1.441(7)
N2 H2 0.8600
O2 C5 1.217(7)
N1 C5 1.335(8)
N1 C6 1.459(8)
N1 H1 0.8600
N3 C16 1.331(7)
N3 C17 1.447(8)
N3 H3 0.8600
C8 C16 1.519(8)
C8 C9 1.548(8)
C8 H8 0.9800
C17 C25 1.520(8)
C17 C18 1.545(8)
C17 H17 0.9800
C7 C6 1.520(9)
C10 C15 1.374(10)
C10 C11 1.393(10)
C10 C9 1.506(9)
C9 H9A 0.9700
C9 H9B 0.9700
C19 C24 1.367(10)
C19 C20 1.394(9)
C19 C18 1.505(9)
C6 H6A 0.9700
C6 H6B 0.9700
C18 H18A 0.9700
C18 H18B 0.9700
C26 H26A 0.9600
C26 H26B 0.9600
C26 H26C 0.9600
C20 C21 1.380(13)
C20 H20 0.9300
C24 C23 1.379(12)
C24 H24 0.9300
C2 C3 1.498(13)
C2 C4 1.500(14)
C2 C1 1.508(12)
C15 C14 1.383(10)
C15 H15 0.9300
C11 C12 1.376(13)
C11 H11 0.9300
C14 C13 1.382(12)
C14 H14 0.9300
C23 C22 1.373(13)
C23 H23 0.9300
C13 C12 1.380(14)
C13 H13 0.9300
C21 C22 1.346(15)
C21 H21 0.9300
C22 H22 0.9300
C12 H12 0.9300
C3 H3A 0.9600
C3 H3B 0.9600
C3 H3C 0.9600
C1 H1A 0.9600
C1 H1B 0.9600
C1 H1C 0.9600
C4 H4A 0.9600
C4 H4B 0.9600
C4 H4C 0.9600
